data_4038567
loop_
_publ_author_name
'Hou, Ke-Qiang'
'Zhou, Feng'
'Chen, Xue-Ping'
'Ge, Yang'
'Chan, Albert Sun Chi'
'Xiong, Xiao-Feng'

_publ_section_title
;
 Asymmetric Synthesis of Oxindole-Derived Vicinal Tetrasubstituted Acyclic
 Amino Acid Derivatives by Mannich-Type Reaction.
;
_journal_name_full 'The Journal of organic chemistry'
_journal_paper_doi 10.1021/acs.joc.0c00981
_journal_year 2020
_chemical_formula_moiety 'C34 H33 N3 O6 S'
_chemical_formula_sum 'C34 H33 N3 O6 S'
_chemical_formula_weight 611.69
_space_group_crystal_system orthorhombic
_space_group_IT_number 61
_space_group_name_Hall '-P 2ac 2ab'
_space_group_name_H-M_alt 'P b c a'
_atom_sites_solution_hydrogens mixed
_atom_sites_solution_primary dual
_audit_creation_date 2019-11-29
_audit_creation_method
;
Olex2 1.2
(compiled 2018.05.29 svn.r3508 for OlexSys, GUI svn.r5506)
;
_cell_angle_alpha 90
_cell_angle_beta 90
_cell_angle_gamma 90
_cell_formula_units_Z 8
_cell_length_a 21.5878(4)
_cell_length_b 11.8658(2)
_cell_length_c 23.2836(3)
_cell_measurement_reflns_used 13432
_cell_measurement_temperature 100.01(10)
_cell_measurement_theta_max 76.5130
_cell_measurement_theta_min 3.7870
_cell_volume 5964.25(17)
_computing_cell_refinement 'CrysAlisPro 1.171.40.54a (Rigaku OD, 2019)'
_computing_data_collection 'CrysAlisPro 1.171.40.54a (Rigaku OD, 2019)'
_computing_data_reduction 'CrysAlisPro 1.171.40.54a (Rigaku OD, 2019)'
_computing_molecular_graphics 'Olex2 (Dolomanov et al., 2009)'
_computing_publication_material 'Olex2 (Dolomanov et al., 2009)'
_computing_structure_refinement 'ShelXL (Sheldrick, 2015)'
_computing_structure_solution 'ShelXT (Sheldrick, 2015)'
_diffrn_ambient_environment N~2~
_diffrn_ambient_temperature 100.01(10)
_diffrn_detector 'CCD plate'
_diffrn_detector_area_resol_mean 10.0000
_diffrn_detector_type HyPix
_diffrn_measured_fraction_theta_full 0.999
_diffrn_measured_fraction_theta_max 0.977
_diffrn_measurement_details
;
List of Runs (angles in degrees, time in seconds):

  # Type    Start    End  Width  t~exp~   \w     \q     \k     \f   Frames
--------------------------------------------------------------------------
  1  \w     13.00  60.00   0.50    0.05    --   46.12 -21.00 -24.00   94
  2  \w   -173.00 -78.00   0.50    0.05    -- -100.00-120.00 130.00  190
  3  \w    113.00 178.00   0.50    0.05    --  105.44  21.00 141.00  130
  4  \w    -55.00   4.00   0.50    0.05    --  -46.12  57.00-180.00  118
  5  \w   -112.00 -72.00   0.50    0.05    --  -46.12-125.00  90.00   80
  6  \w      6.00  62.00   0.50    0.05    --   46.12 -57.00 -90.00  112
  7  \w     91.00 166.00   0.50    0.05    --  105.44  45.00-150.00  150
  8  \w     40.00  84.00   0.50    0.05    --  105.44 -94.00-180.00   88
  9  \w     47.00  83.00   0.50    0.05    --  105.44 -94.00-120.00   72
 10  \w     34.00  70.00   0.50    0.05    --  105.44 -94.00 -30.00   72
 11  \w     83.00 124.00   0.50    0.50    --  107.00 151.00  14.00   82
 12  \w   -104.00 -78.00   0.50    0.05    --  -46.37-125.00  30.00   52
 13  \w     24.00  87.00   0.50    0.05    --   46.37-125.00  60.00  126
 14  \w   -106.00 -75.00   0.50    0.50    -- -100.00  45.00 120.00   62
 15  \w   -114.00 -85.00   0.50    0.50    -- -100.00 -30.00 -60.00   58
 16  \w   -171.00-144.00   0.50    0.50    -- -100.00 -30.00 -60.00   54
 17  \w    100.00 125.00   0.50    0.50    --  107.00 -15.00 -60.00   50
 18  \w    100.00 128.00   0.50    0.50    --  107.00 -77.00 -90.00   56
 19  \w     44.00  83.00   0.50    0.50    --  107.00 -77.00 -90.00   78
 20  \w    135.00 162.00   0.50    0.50    --  107.00 125.00-180.00   54
 21  \w     44.00  96.00   0.50    0.50    --  107.00 -15.00 -60.00  104
 22  \w     89.00 131.00   0.50    0.50    --  107.00 125.00-180.00   84
 23  \w     77.00 104.00   0.50    0.50    --  107.00 -94.00 -60.00   54
 24  \w     45.00 102.00   0.50    0.50    --  107.00 -94.00  30.00  114
 25  \w    131.00 161.00   0.50    0.50    --  107.00 151.00  14.00   60
 26  \w   -118.00 -23.00   0.50    0.05    --  -46.37 -77.00 -30.00  190
 27  \w   -118.00 -23.00   0.50    0.05    --  -46.37 -77.00-150.00  190
 28  \w   -118.00 -30.00   0.50    0.05    --  -46.37 -57.00   0.00  176
 29  \w   -118.00 -82.00   0.50    0.05    --  -46.37 -57.00 120.00   72
 30  \w   -118.00 -23.00   0.50    0.05    --  -46.37 -77.00  90.00  190
 31  \w   -100.00 -75.00   0.50    0.05    --  -46.37 -20.00 -22.00   50
;
_diffrn_measurement_device 'four-circle diffractometer'
_diffrn_measurement_device_type 'XtaLAB Synergy R, DW system, HyPix'
_diffrn_measurement_method '\w scans'
_diffrn_orient_matrix_type 'CrysAlisPro convention (1999,Acta A55,543-557)'
_diffrn_orient_matrix_UB_11 -0.0156297000
_diffrn_orient_matrix_UB_12 0.0704763000
_diffrn_orient_matrix_UB_13 0.0067713000
_diffrn_orient_matrix_UB_21 -0.0304892000
_diffrn_orient_matrix_UB_22 -0.0091934000
_diffrn_orient_matrix_UB_23 0.0637452000
_diffrn_orient_matrix_UB_31 0.1251991000
_diffrn_orient_matrix_UB_32 0.0065981000
_diffrn_orient_matrix_UB_33 0.0163871000
_diffrn_radiation_monochromator mirror
_diffrn_radiation_probe x-ray
_diffrn_radiation_type CuK\a
_diffrn_radiation_wavelength 1.54184
_diffrn_reflns_av_R_equivalents 0.0963
_diffrn_reflns_av_unetI/netI 0.0469
_diffrn_reflns_Laue_measured_fraction_full 0.999
_diffrn_reflns_Laue_measured_fraction_max 0.977
_diffrn_reflns_limit_h_max 27
_diffrn_reflns_limit_h_min -26
_diffrn_reflns_limit_k_max 14
_diffrn_reflns_limit_k_min -11
_diffrn_reflns_limit_l_max 29
_diffrn_reflns_limit_l_min -28
_diffrn_reflns_number 55316
_diffrn_reflns_point_group_measured_fraction_full 0.999
_diffrn_reflns_point_group_measured_fraction_max 0.977
_diffrn_reflns_theta_full 67.684
_diffrn_reflns_theta_max 77.257
_diffrn_reflns_theta_min 3.797
_diffrn_source 'Rotating-anode X-ray tube'
_diffrn_source_type 'Rigaku (Cu) X-ray Source'
_exptl_absorpt_coefficient_mu 1.394
_exptl_absorpt_correction_T_max 1.00000
_exptl_absorpt_correction_T_min 0.71671
_exptl_absorpt_correction_type multi-scan
_exptl_absorpt_process_details
;
CrysAlisPro 1.171.40.54a (Rigaku Oxford Diffraction, 2019)
Empirical absorption correction using spherical harmonics,
 implemented in SCALE3 ABSPACK scaling algorithm.
;
_exptl_crystal_colour colourless
_exptl_crystal_colour_primary colourless
_exptl_crystal_density_diffrn 1.362
_exptl_crystal_description needle
_exptl_crystal_F_000 2576
_exptl_crystal_size_max 0.2
_exptl_crystal_size_mid 0.05
_exptl_crystal_size_min 0.05
_refine_diff_density_max 0.653
_refine_diff_density_min -0.620
_refine_diff_density_rms 0.073
_refine_ls_extinction_coef 0.00035(6)
_refine_ls_extinction_expression Fc^*^=kFc[1+0.001xFc^2^\l^3^/sin(2\q)]^-1/4^
_refine_ls_extinction_method 'SHELXL-2018/3 (Sheldrick 2018)'
_refine_ls_goodness_of_fit_ref 1.083
_refine_ls_hydrogen_treatment constr
_refine_ls_matrix_type full
_refine_ls_number_parameters 401
_refine_ls_number_reflns 6165
_refine_ls_number_restraints 0
_refine_ls_restrained_S_all 1.083
_refine_ls_R_factor_all 0.0702
_refine_ls_R_factor_gt 0.0581
_refine_ls_shift/su_max 0.001
_refine_ls_shift/su_mean 0.000
_refine_ls_structure_factor_coef Fsqd
_refine_ls_weighting_details 'w=1/[\s^2^(Fo^2^)+(0.0858P)^2^+3.6745P] where P=(Fo^2^+2Fc^2^)/3'
_refine_ls_weighting_scheme calc
_refine_ls_wR_factor_gt 0.1548
_refine_ls_wR_factor_ref 0.1651
_reflns_Friedel_coverage 0.000
_reflns_number_gt 5041
_reflns_number_total 6165
_reflns_threshold_expression 'I > 2\s(I)'
_cod_data_source_file jo0c00981_si_003.cif
_cod_data_source_block houkq_191128_2
_cod_database_code 4038567
_shelx_shelxl_version_number 2018/3
_shelx_space_group_comment
;
The symmetry employed for this shelxl refinement is uniquely defined
by the following loop, which should always be used as a source of
symmetry information in preference to the above space-group names.
They are only intended as comments.
;
_shelx_estimated_absorpt_t_max 0.934
_shelx_estimated_absorpt_t_min 0.768
_diffrn_oxdiff_digest_frames
;
017dc4805e1b91bbc4cf8dceba10ba842b0110648bc
;
_reflns_odcompleteness_completeness 99.85
_reflns_odcompleteness_iscentric 1
_reflns_odcompleteness_theta 66.97
_olex2_refinement_description
;
1. Fixed Uiso
 At 1.2 times of:
  All C(H) groups, All C(H,H) groups, All N(H) groups
 At 1.5 times of:
  All C(H,H,H) groups
2.a Riding coordinates:
 N25(H25)
2.b Secondary CH2 refined with riding coordinates:
 C10(H10A,H10B), C23(H23A,H23B)
2.c Aromatic/amide H refined with riding coordinates:
 N17(H17), C5(H5), C44(H44), C8(H8), C7(H7), C12(H12), C40(H40), C6(H6),
 C37(H37), C16(H16), C43(H43), C15(H15), C42(H42), C41(H41), C14(H14), C33(H33),
  C13(H13), C36(H36), C34(H34)
2.d Idealised Me refined as rotating group:
 C30(H30A,H30B,H30C), C38(H38A,H38B,H38C), C24(H24A,H24B,H24C)
;
_olex2_submission_special_instructions 'No special instructions were received'
_oxdiff_exptl_absorpt_empirical_details
;
Empirical correction (ABSPACK) includes:
- Absorption correction using spherical harmonics
- Frame scaling
;
_oxdiff_exptl_absorpt_empirical_full_max 2.102
_oxdiff_exptl_absorpt_empirical_full_min 0.548

loop_
_space_group_symop_operation_xyz
'x, y, z'
'-x+1/2, -y, z+1/2'
'-x, y+1/2, -z+1/2'
'x+1/2, -y+1/2, -z'
'-x, -y, -z'
'x-1/2, y, -z-1/2'
'x, -y-1/2, z-1/2'
'-x-1/2, y-1/2, z'

loop_
_atom_site_label
_atom_site_type_symbol
_atom_site_fract_x
_atom_site_fract_y
_atom_site_fract_z
_atom_site_U_iso_or_equiv
_atom_site_adp_type
_atom_site_occupancy
_atom_site_site_symmetry_order
_atom_site_calc_flag
_atom_site_refinement_flags_posn
_atom_site_refinement_flags_adp
_atom_site_refinement_flags_occupancy
_atom_site_disorder_assembly
_atom_site_disorder_group
S26 S 0.67504(3) 0.23433(5) 0.52788(2) 0.03050(18) Uani 1 1 d . . . . .
O31 O 0.71737(7) 0.11560(13) 0.36715(6) 0.0272(3) Uani 1 1 d . . . . .
O29 O 0.71603(8) 0.48870(14) 0.46293(6) 0.0299(4) Uani 1 1 d . . . . .
O19 O 0.81054(8) 0.28937(14) 0.29811(6) 0.0324(4) Uani 1 1 d . . . . .
O22 O 0.61449(8) 0.50161(14) 0.44648(7) 0.0349(4) Uani 1 1 d . . . . .
O28 O 0.63733(8) 0.33042(15) 0.54128(7) 0.0371(4) Uani 1 1 d . . . . .
O27 O 0.65046(9) 0.12405(15) 0.53772(7) 0.0392(4) Uani 1 1 d . . . . .
N1 N 0.67918(8) 0.20386(16) 0.28676(7) 0.0250(4) Uani 1 1 d . . . . .
N17 N 0.76836(8) 0.34978(15) 0.38101(7) 0.0256(4) Uani 1 1 d . . . . .
H17 H 0.775242 0.377484 0.414545 0.031 Uiso 1 1 calc R . . . .
N25 N 0.69592(9) 0.25046(16) 0.46166(7) 0.0274(4) Uani 1 1 d . . . . .
H25 H 0.700569 0.185432 0.445929 0.033 Uiso 1 1 d R . . . .
C2 C 0.70242(10) 0.20016(19) 0.34078(8) 0.0249(4) Uani 1 1 d . . . . .
C5 C 0.67427(10) 0.50443(19) 0.30641(9) 0.0273(5) Uani 1 1 d . . . . .
H5 H 0.681362 0.554367 0.336484 0.033 Uiso 1 1 calc R . . . .
C18 C 0.81701(11) 0.33375(18) 0.34547(9) 0.0257(5) Uani 1 1 d . . . . .
C4 C 0.68051(10) 0.38985(19) 0.31451(8) 0.0249(5) Uani 1 1 d . . . . .
C11 C 0.61572(11) 0.08293(19) 0.22338(9) 0.0278(5) Uani 1 1 d . . . . .
C39 C 0.87929(10) 0.36732(19) 0.36807(9) 0.0273(5) Uani 1 1 d . . . . .
C9 C 0.66863(10) 0.31581(19) 0.26925(9) 0.0248(4) Uani 1 1 d . . . . .
C21 C 0.66794(11) 0.4473(2) 0.44625(9) 0.0290(5) Uani 1 1 d . . . . .
C44 C 0.88756(11) 0.4418(2) 0.41371(9) 0.0306(5) Uani 1 1 d . . . . .
H44 H 0.853360 0.473729 0.431750 0.037 Uiso 1 1 calc R . . . .
C8 C 0.65134(11) 0.35315(19) 0.21535(9) 0.0269(5) Uani 1 1 d . . . . .
H8 H 0.643610 0.302971 0.185510 0.032 Uiso 1 1 calc R . . . .
C20 C 0.66381(11) 0.32684(19) 0.42108(9) 0.0270(5) Uani 1 1 d . . . . .
C3 C 0.70471(10) 0.32239(18) 0.36528(8) 0.0246(4) Uani 1 1 d . . . . .
C7 C 0.64600(11) 0.4690(2) 0.20764(9) 0.0296(5) Uani 1 1 d . . . . .
H7 H 0.634714 0.496678 0.171762 0.036 Uiso 1 1 calc R . . . .
C12 C 0.56531(11) 0.0643(2) 0.25915(9) 0.0313(5) Uani 1 1 d . . . . .
H12 H 0.570308 0.067756 0.298779 0.038 Uiso 1 1 calc R . . . .
C30 C 0.59768(11) 0.2894(2) 0.40832(9) 0.0311(5) Uani 1 1 d . . . . .
H30A H 0.597729 0.211689 0.396833 0.047 Uiso 1 1 calc GR . . . .
H30B H 0.580914 0.334744 0.377925 0.047 Uiso 1 1 calc GR . . . .
H30C H 0.572761 0.298147 0.442177 0.047 Uiso 1 1 calc GR . . . .
C10 C 0.67883(10) 0.10748(19) 0.24784(9) 0.0274(5) Uani 1 1 d . . . . .
H10A H 0.693468 0.041509 0.268356 0.033 Uiso 1 1 calc R . . . .
H10B H 0.707389 0.121903 0.216536 0.033 Uiso 1 1 calc R . . . .
C32 C 0.74641(12) 0.2426(2) 0.56548(8) 0.0309(5) Uani 1 1 d . . . . .
C40 C 0.93102(11) 0.3197(2) 0.34183(10) 0.0338(5) Uani 1 1 d . . . . .
H40 H 0.925780 0.270094 0.311292 0.041 Uiso 1 1 calc R . . . .
C6 C 0.65702(11) 0.5443(2) 0.25195(9) 0.0287(5) Uani 1 1 d . . . . .
H6 H 0.652998 0.621353 0.245608 0.034 Uiso 1 1 calc R . . . .
C37 C 0.78671(12) 0.3309(2) 0.55465(9) 0.0346(5) Uani 1 1 d . . . . .
H37 H 0.776348 0.386534 0.528192 0.042 Uiso 1 1 calc R . . . .
C16 C 0.60736(12) 0.0771(2) 0.16426(9) 0.0318(5) Uani 1 1 d . . . . .
H16 H 0.640870 0.089345 0.139949 0.038 Uiso 1 1 calc R . . . .
C43 C 0.94690(12) 0.4683(2) 0.43218(10) 0.0368(6) Uani 1 1 d . . . . .
H43 H 0.952288 0.519140 0.462183 0.044 Uiso 1 1 calc R . . . .
C15 C 0.54980(13) 0.0534(2) 0.14118(10) 0.0385(6) Uani 1 1 d . . . . .
H15 H 0.544810 0.049797 0.101546 0.046 Uiso 1 1 calc R . . . .
C42 C 0.99830(12) 0.4197(2) 0.40632(11) 0.0394(6) Uani 1 1 d . . . . .
H42 H 1.037910 0.436755 0.419430 0.047 Uiso 1 1 calc R . . . .
C41 C 0.99029(12) 0.3456(2) 0.36075(11) 0.0387(6) Uani 1 1 d . . . . .
H41 H 1.024554 0.313300 0.342976 0.046 Uiso 1 1 calc R . . . .
C35 C 0.85788(13) 0.2546(2) 0.62489(10) 0.0391(6) Uani 1 1 d . . . . .
C14 C 0.49964(13) 0.0349(2) 0.17692(11) 0.0389(6) Uani 1 1 d . . . . .
H14 H 0.460891 0.018984 0.161466 0.047 Uiso 1 1 calc R . . . .
C33 C 0.76014(13) 0.1619(2) 0.60647(9) 0.0382(6) Uani 1 1 d . . . . .
H33 H 0.732855 0.102899 0.613644 0.046 Uiso 1 1 calc R . . . .
C13 C 0.50757(12) 0.0404(2) 0.23611(11) 0.0384(6) Uani 1 1 d . . . . .
H13 H 0.474010 0.028028 0.260341 0.046 Uiso 1 1 calc R . . . .
C36 C 0.84275(14) 0.3354(2) 0.58378(10) 0.0393(6) Uani 1 1 d . . . . .
H36 H 0.870576 0.393142 0.575754 0.047 Uiso 1 1 calc R . . . .
C34 C 0.81547(14) 0.1706(2) 0.63675(10) 0.0423(6) Uani 1 1 d . . . . .
H34 H 0.824101 0.118757 0.665609 0.051 Uiso 1 1 calc R . . . .
C23 C 0.61708(13) 0.6127(2) 0.47504(12) 0.0426(6) Uani 1 1 d . . . . .
H23A H 0.638856 0.606529 0.511342 0.051 Uiso 1 1 calc R . . . .
H23B H 0.639015 0.666244 0.450999 0.051 Uiso 1 1 calc R . . . .
C38 C 0.92056(15) 0.2567(3) 0.65445(12) 0.0517(8) Uani 1 1 d . . . . .
H38A H 0.949492 0.212257 0.632850 0.077 Uiso 1 1 calc GR . . . .
H38B H 0.916638 0.226246 0.692470 0.077 Uiso 1 1 calc GR . . . .
H38C H 0.935168 0.333009 0.656724 0.077 Uiso 1 1 calc GR . . . .
C24 C 0.55299(14) 0.6514(3) 0.48484(13) 0.0483(7) Uani 1 1 d . . . . .
H24A H 0.531392 0.654789 0.448833 0.072 Uiso 1 1 calc GR . . . .
H24B H 0.553646 0.724930 0.502029 0.072 Uiso 1 1 calc GR . . . .
H24C H 0.532221 0.599671 0.510019 0.072 Uiso 1 1 calc GR . . . .

loop_
_atom_site_aniso_label
_atom_site_aniso_U_11
_atom_site_aniso_U_22
_atom_site_aniso_U_33
_atom_site_aniso_U_23
_atom_site_aniso_U_13
_atom_site_aniso_U_12
S26 0.0339(4) 0.0382(3) 0.0194(3) 0.0017(2) 0.0051(2) 0.0002(2)
O31 0.0305(9) 0.0301(8) 0.0211(7) 0.0023(6) 0.0005(6) 0.0022(6)
O29 0.0328(9) 0.0352(9) 0.0219(7) -0.0032(6) 0.0001(6) -0.0024(7)
O19 0.0340(9) 0.0414(9) 0.0217(7) -0.0066(6) 0.0017(6) -0.0004(7)
O22 0.0324(9) 0.0343(9) 0.0380(9) -0.0020(7) 0.0035(7) 0.0040(7)
O28 0.0398(10) 0.0484(10) 0.0232(7) -0.0005(7) 0.0065(7) 0.0078(8)
O27 0.0431(11) 0.0439(10) 0.0306(8) 0.0059(7) 0.0057(7) -0.0060(8)
N1 0.0259(10) 0.0301(10) 0.0190(8) -0.0007(7) -0.0044(7) -0.0002(7)
N17 0.0252(10) 0.0334(10) 0.0180(7) -0.0020(7) -0.0009(7) -0.0015(8)
N25 0.0320(11) 0.0316(10) 0.0188(8) 0.0001(7) 0.0004(7) 0.0019(8)
C2 0.0214(11) 0.0329(11) 0.0204(9) -0.0003(8) 0.0018(8) 0.0005(9)
C5 0.0263(12) 0.0315(12) 0.0239(10) -0.0020(8) -0.0028(8) -0.0003(9)
C18 0.0293(12) 0.0272(11) 0.0207(9) 0.0011(8) 0.0004(8) 0.0009(9)
C4 0.0228(11) 0.0330(11) 0.0189(9) 0.0003(8) 0.0010(8) -0.0011(9)
C11 0.0343(13) 0.0274(11) 0.0216(10) -0.0008(8) -0.0022(8) 0.0007(9)
C39 0.0264(12) 0.0310(11) 0.0245(10) 0.0039(9) 0.0012(8) -0.0009(9)
C9 0.0223(11) 0.0305(11) 0.0216(9) 0.0010(8) -0.0009(8) 0.0003(9)
C21 0.0311(13) 0.0361(12) 0.0199(9) 0.0033(9) 0.0044(8) 0.0032(10)
C44 0.0291(13) 0.0371(12) 0.0254(10) 0.0010(9) -0.0027(9) 0.0005(10)
C8 0.0271(12) 0.0334(12) 0.0202(9) -0.0015(8) -0.0016(8) 0.0006(9)
C20 0.0285(12) 0.0325(12) 0.0199(9) 0.0025(8) 0.0010(8) -0.0004(9)
C3 0.0251(12) 0.0300(11) 0.0187(9) 0.0000(8) -0.0015(8) 0.0001(9)
C7 0.0299(12) 0.0364(12) 0.0226(9) 0.0042(9) -0.0020(8) 0.0023(10)
C12 0.0313(13) 0.0387(13) 0.0239(10) -0.0010(9) 0.0003(9) -0.0005(10)
C30 0.0300(13) 0.0363(12) 0.0270(10) 0.0021(9) 0.0034(9) -0.0003(10)
C10 0.0293(12) 0.0311(11) 0.0217(9) -0.0017(8) -0.0002(8) 0.0002(9)
C32 0.0379(13) 0.0375(12) 0.0174(9) -0.0012(8) 0.0009(9) 0.0026(10)
C40 0.0330(13) 0.0368(13) 0.0315(11) 0.0005(10) 0.0024(9) -0.0002(10)
C6 0.0264(12) 0.0321(12) 0.0275(10) 0.0054(9) -0.0020(9) 0.0006(9)
C37 0.0446(15) 0.0370(13) 0.0223(10) -0.0011(9) -0.0071(9) 0.0011(11)
C16 0.0385(13) 0.0363(12) 0.0205(10) 0.0001(9) -0.0007(9) -0.0010(10)
C43 0.0374(14) 0.0391(13) 0.0339(12) 0.0003(10) -0.0093(10) -0.0045(11)
C15 0.0503(16) 0.0384(13) 0.0269(11) -0.0018(10) -0.0108(10) -0.0016(11)
C42 0.0292(13) 0.0444(14) 0.0447(13) 0.0080(11) -0.0069(11) -0.0042(11)
C41 0.0266(13) 0.0436(14) 0.0459(14) 0.0040(11) 0.0023(10) 0.0020(11)
C35 0.0483(16) 0.0436(14) 0.0253(11) -0.0116(10) -0.0073(10) 0.0135(12)
C14 0.0365(14) 0.0376(13) 0.0427(13) -0.0062(11) -0.0148(11) -0.0001(11)
C33 0.0451(16) 0.0438(14) 0.0256(10) 0.0036(10) 0.0068(10) 0.0054(12)
C13 0.0329(14) 0.0445(14) 0.0378(13) -0.0025(11) 0.0014(10) -0.0038(11)
C36 0.0490(16) 0.0407(14) 0.0281(11) -0.0069(10) -0.0057(10) 0.0007(12)
C34 0.0512(17) 0.0494(16) 0.0261(11) 0.0040(10) -0.0012(11) 0.0142(13)
C23 0.0459(17) 0.0355(13) 0.0465(14) -0.0067(11) 0.0016(12) 0.0013(12)
C38 0.0570(19) 0.0567(17) 0.0412(14) -0.0155(13) -0.0176(13) 0.0189(15)
C24 0.0525(18) 0.0454(16) 0.0471(15) -0.0140(12) 0.0020(13) 0.0042(13)

loop_
_atom_type_symbol
_atom_type_description
_atom_type_scat_dispersion_real
_atom_type_scat_dispersion_imag
_atom_type_scat_source
C C 0.0181 0.0091 'International Tables Vol C Tables 4.2.6.8 and 6.1.1.4'
H H 0.0000 0.0000 'International Tables Vol C Tables 4.2.6.8 and 6.1.1.4'
N N 0.0311 0.0180 'International Tables Vol C Tables 4.2.6.8 and 6.1.1.4'
O O 0.0492 0.0322 'International Tables Vol C Tables 4.2.6.8 and 6.1.1.4'
S S 0.3331 0.5567 'International Tables Vol C Tables 4.2.6.8 and 6.1.1.4'

loop_
_geom_angle_atom_site_label_1
_geom_angle_atom_site_label_2
_geom_angle_atom_site_label_3
_geom_angle
_geom_angle_site_symmetry_1
_geom_angle_site_symmetry_3
_geom_angle_publ_flag
O28 S26 N25 105.73(10) . . ?
O28 S26 C32 109.95(11) . . ?
O27 S26 O28 118.78(11) . . ?
O27 S26 N25 111.36(10) . . ?
O27 S26 C32 107.08(11) . . ?
N25 S26 C32 102.81(10) . . ?
C21 O22 C23 113.83(19) . . ?
C2 N1 C9 111.06(18) . . ?
C2 N1 C10 123.57(19) . . ?
C9 N1 C10 123.97(17) . . ?
C18 N17 H17 118.4 . . ?
C18 N17 C3 123.18(17) . . ?
C3 N17 H17 118.4 . . ?
S26 N25 H25 109.4 . . ?
C20 N25 S26 123.36(15) . . ?
C20 N25 H25 109.4 . . ?
O31 C2 N1 126.3(2) . . ?
O31 C2 C3 124.92(18) . . ?
N1 C2 C3 108.74(18) . . ?
C4 C5 H5 120.6 . . ?
C4 C5 C6 118.8(2) . . ?
C6 C5 H5 120.6 . . ?
O19 C18 N17 121.4(2) . . ?
O19 C18 C39 122.1(2) . . ?
N17 C18 C39 116.44(18) . . ?
C5 C4 C9 119.95(19) . . ?
C5 C4 C3 131.21(19) . . ?
C9 C4 C3 108.60(19) . . ?
C12 C11 C10 120.89(19) . . ?
C12 C11 C16 119.0(2) . . ?
C16 C11 C10 120.1(2) . . ?
C44 C39 C18 123.5(2) . . ?
C40 C39 C18 117.2(2) . . ?
C40 C39 C44 119.3(2) . . ?
C4 C9 N1 110.21(18) . . ?
C8 C9 N1 127.5(2) . . ?
C8 C9 C4 122.2(2) . . ?
O29 C21 O22 123.3(2) . . ?
O29 C21 C20 123.0(2) . . ?
O22 C21 C20 113.7(2) . . ?
C39 C44 H44 120.1 . . ?
C43 C44 C39 119.9(2) . . ?
C43 C44 H44 120.1 . . ?
C9 C8 H8 121.4 . . ?
C9 C8 C7 117.1(2) . . ?
C7 C8 H8 121.4 . . ?
N25 C20 C21 107.25(17) . . ?
N25 C20 C3 104.11(17) . . ?
N25 C20 C30 112.59(18) . . ?
C21 C20 C3 108.16(17) . . ?
C30 C20 C21 113.40(19) . . ?
C30 C20 C3 110.82(17) . . ?
N17 C3 C2 109.21(17) . . ?
N17 C3 C4 113.68(18) . . ?
N17 C3 C20 108.31(16) . . ?
C2 C3 C20 108.42(17) . . ?
C4 C3 C2 101.20(16) . . ?
C4 C3 C20 115.59(18) . . ?
C8 C7 H7 119.1 . . ?
C6 C7 C8 121.8(2) . . ?
C6 C7 H7 119.1 . . ?
C11 C12 H12 119.8 . . ?
C13 C12 C11 120.4(2) . . ?
C13 C12 H12 119.8 . . ?
C20 C30 H30A 109.5 . . ?
C20 C30 H30B 109.5 . . ?
C20 C30 H30C 109.5 . . ?
H30A C30 H30B 109.5 . . ?
H30A C30 H30C 109.5 . . ?
H30B C30 H30C 109.5 . . ?
N1 C10 C11 113.05(18) . . ?
N1 C10 H10A 109.0 . . ?
N1 C10 H10B 109.0 . . ?
C11 C10 H10A 109.0 . . ?
C11 C10 H10B 109.0 . . ?
H10A C10 H10B 107.8 . . ?
C37 C32 S26 119.83(17) . . ?
C33 C32 S26 119.2(2) . . ?
C33 C32 C37 121.0(2) . . ?
C39 C40 H40 119.7 . . ?
C41 C40 C39 120.7(2) . . ?
C41 C40 H40 119.7 . . ?
C5 C6 H6 120.0 . . ?
C7 C6 C5 120.1(2) . . ?
C7 C6 H6 120.0 . . ?
C32 C37 H37 120.4 . . ?
C32 C37 C36 119.2(2) . . ?
C36 C37 H37 120.4 . . ?
C11 C16 H16 119.6 . . ?
C15 C16 C11 120.8(2) . . ?
C15 C16 H16 119.6 . . ?
C44 C43 H43 119.7 . . ?
C44 C43 C42 120.6(2) . . ?
C42 C43 H43 119.7 . . ?
C16 C15 H15 119.9 . . ?
C16 C15 C14 120.1(2) . . ?
C14 C15 H15 119.9 . . ?
C43 C42 H42 120.2 . . ?
C43 C42 C41 119.7(2) . . ?
C41 C42 H42 120.2 . . ?
C40 C41 C42 119.8(2) . . ?
C40 C41 H41 120.1 . . ?
C42 C41 H41 120.1 . . ?
C36 C35 C38 120.6(3) . . ?
C34 C35 C36 118.6(2) . . ?
C34 C35 C38 120.8(2) . . ?
C15 C14 H14 120.2 . . ?
C15 C14 C13 119.5(2) . . ?
C13 C14 H14 120.2 . . ?
C32 C33 H33 120.6 . . ?
C32 C33 C34 118.8(3) . . ?
C34 C33 H33 120.6 . . ?
C12 C13 C14 120.3(2) . . ?
C12 C13 H13 119.9 . . ?
C14 C13 H13 119.9 . . ?
C37 C36 C35 120.9(3) . . ?
C37 C36 H36 119.6 . . ?
C35 C36 H36 119.6 . . ?
C35 C34 C33 121.4(2) . . ?
C35 C34 H34 119.3 . . ?
C33 C34 H34 119.3 . . ?
O22 C23 H23A 110.1 . . ?
O22 C23 H23B 110.1 . . ?
H23A C23 H23B 108.4 . . ?
C24 C23 O22 108.2(2) . . ?
C24 C23 H23A 110.1 . . ?
C24 C23 H23B 110.1 . . ?
C35 C38 H38A 109.5 . . ?
C35 C38 H38B 109.5 . . ?
C35 C38 H38C 109.5 . . ?
H38A C38 H38B 109.5 . . ?
H38A C38 H38C 109.5 . . ?
H38B C38 H38C 109.5 . . ?
C23 C24 H24A 109.5 . . ?
C23 C24 H24B 109.5 . . ?
C23 C24 H24C 109.5 . . ?
H24A C24 H24B 109.5 . . ?
H24A C24 H24C 109.5 . . ?
H24B C24 H24C 109.5 . . ?

loop_
_geom_bond_atom_site_label_1
_geom_bond_atom_site_label_2
_geom_bond_distance
_geom_bond_site_symmetry_2
_geom_bond_publ_flag
S26 O28 1.4354(18) . ?
S26 O27 1.4305(19) . ?
S26 N25 1.6178(18) . ?
S26 C32 1.775(2) . ?
O31 C2 1.220(3) . ?
O29 C21 1.213(3) . ?
O19 C18 1.230(3) . ?
O22 C21 1.322(3) . ?
O22 C23 1.477(3) . ?
N1 C2 1.355(3) . ?
N1 C9 1.408(3) . ?
N1 C10 1.459(3) . ?
N17 H17 0.8600 . ?
N17 C18 1.351(3) . ?
N17 C3 1.459(3) . ?
N25 H25 0.8600 . ?
N25 C20 1.481(3) . ?
C2 C3 1.559(3) . ?
C5 H5 0.9300 . ?
C5 C4 1.379(3) . ?
C5 C6 1.404(3) . ?
C18 C39 1.498(3) . ?
C4 C9 1.396(3) . ?
C4 C3 1.520(3) . ?
C11 C12 1.388(3) . ?
C11 C10 1.505(3) . ?
C11 C16 1.390(3) . ?
C39 C44 1.394(3) . ?
C39 C40 1.393(3) . ?
C9 C8 1.382(3) . ?
C21 C20 1.547(3) . ?
C44 H44 0.9300 . ?
C44 C43 1.387(3) . ?
C8 H8 0.9300 . ?
C8 C7 1.391(3) . ?
C20 C3 1.572(3) . ?
C20 C30 1.524(3) . ?
C7 H7 0.9300 . ?
C7 C6 1.385(3) . ?
C12 H12 0.9300 . ?
C12 C13 1.386(3) . ?
C30 H30A 0.9600 . ?
C30 H30B 0.9600 . ?
C30 H30C 0.9600 . ?
C10 H10A 0.9700 . ?
C10 H10B 0.9700 . ?
C32 C37 1.385(3) . ?
C32 C33 1.384(3) . ?
C40 H40 0.9300 . ?
C40 C41 1.387(4) . ?
C6 H6 0.9300 . ?
C37 H37 0.9300 . ?
C37 C36 1.388(4) . ?
C16 H16 0.9300 . ?
C16 C15 1.383(4) . ?
C43 H43 0.9300 . ?
C43 C42 1.388(4) . ?
C15 H15 0.9300 . ?
C15 C14 1.383(4) . ?
C42 H42 0.9300 . ?
C42 C41 1.390(4) . ?
C41 H41 0.9300 . ?
C35 C36 1.394(4) . ?
C35 C34 1.381(4) . ?
C35 C38 1.518(4) . ?
C14 H14 0.9300 . ?
C14 C13 1.390(3) . ?
C33 H33 0.9300 . ?
C33 C34 1.391(4) . ?
C13 H13 0.9300 . ?
C36 H36 0.9300 . ?
C34 H34 0.9300 . ?
C23 H23A 0.9700 . ?
C23 H23B 0.9700 . ?
C23 C24 1.476(4) . ?
C38 H38A 0.9600 . ?
C38 H38B 0.9600 . ?
C38 H38C 0.9600 . ?
C24 H24A 0.9600 . ?
C24 H24B 0.9600 . ?
C24 H24C 0.9600 . ?

loop_
_geom_torsion_atom_site_label_1
_geom_torsion_atom_site_label_2
_geom_torsion_atom_site_label_3
_geom_torsion_atom_site_label_4
_geom_torsion
_geom_torsion_site_symmetry_1
_geom_torsion_site_symmetry_2
_geom_torsion_site_symmetry_3
_geom_torsion_site_symmetry_4
_geom_torsion_publ_flag
S26 N25 C20 C21 60.0(2) . . . . ?
S26 N25 C20 C3 174.50(15) . . . . ?
S26 N25 C20 C30 -65.4(2) . . . . ?
S26 C32 C37 C36 -179.08(18) . . . . ?
S26 C32 C33 C34 -178.41(18) . . . . ?
O31 C2 C3 N17 60.6(3) . . . . ?
O31 C2 C3 C4 -179.3(2) . . . . ?
O31 C2 C3 C20 -57.3(3) . . . . ?
O29 C21 C20 N25 49.6(3) . . . . ?
O29 C21 C20 C3 -62.1(3) . . . . ?
O29 C21 C20 C30 174.56(19) . . . . ?
O19 C18 C39 C44 163.2(2) . . . . ?
O19 C18 C39 C40 -17.4(3) . . . . ?
O22 C21 C20 N25 -132.00(19) . . . . ?
O22 C21 C20 C3 116.3(2) . . . . ?
O22 C21 C20 C30 -7.1(2) . . . . ?
O28 S26 N25 C20 -18.6(2) . . . . ?
O28 S26 C32 C37 -62.6(2) . . . . ?
O28 S26 C32 C33 115.61(19) . . . . ?
O27 S26 N25 C20 111.72(19) . . . . ?
O27 S26 C32 C37 167.03(18) . . . . ?
O27 S26 C32 C33 -14.7(2) . . . . ?
N1 C2 C3 N17 -121.64(18) . . . . ?
N1 C2 C3 C4 -1.5(2) . . . . ?
N1 C2 C3 C20 120.54(19) . . . . ?
N1 C9 C8 C7 -177.5(2) . . . . ?
N17 C18 C39 C44 -19.9(3) . . . . ?
N17 C18 C39 C40 159.5(2) . . . . ?
N25 S26 C32 C37 49.6(2) . . . . ?
N25 S26 C32 C33 -132.15(19) . . . . ?
N25 C20 C3 N17 -54.0(2) . . . . ?
N25 C20 C3 C2 64.4(2) . . . . ?
N25 C20 C3 C4 177.12(18) . . . . ?
C2 N1 C9 C4 -4.8(3) . . . . ?
C2 N1 C9 C8 172.8(2) . . . . ?
C2 N1 C10 C11 127.2(2) . . . . ?
C5 C4 C9 N1 178.72(19) . . . . ?
C5 C4 C9 C8 0.9(3) . . . . ?
C5 C4 C3 N17 -58.7(3) . . . . ?
C5 C4 C3 C2 -175.6(2) . . . . ?
C5 C4 C3 C20 67.5(3) . . . . ?
C18 N17 C3 C2 49.8(3) . . . . ?
C18 N17 C3 C4 -62.4(3) . . . . ?
C18 N17 C3 C20 167.64(19) . . . . ?
C18 C39 C44 C43 179.8(2) . . . . ?
C18 C39 C40 C41 -179.2(2) . . . . ?
C4 C5 C6 C7 0.6(3) . . . . ?
C4 C9 C8 C7 -0.1(3) . . . . ?
C11 C12 C13 C14 0.0(4) . . . . ?
C11 C16 C15 C14 -0.1(4) . . . . ?
C39 C44 C43 C42 -1.2(4) . . . . ?
C39 C40 C41 C42 -0.1(4) . . . . ?
C9 N1 C2 O31 -178.4(2) . . . . ?
C9 N1 C2 C3 3.8(2) . . . . ?
C9 N1 C10 C11 -67.5(3) . . . . ?
C9 C4 C3 N17 115.6(2) . . . . ?
C9 C4 C3 C2 -1.3(2) . . . . ?
C9 C4 C3 C20 -118.2(2) . . . . ?
C9 C8 C7 C6 -0.4(3) . . . . ?
C21 O22 C23 C24 -166.5(2) . . . . ?
C21 C20 C3 N17 59.8(2) . . . . ?
C21 C20 C3 C2 178.23(17) . . . . ?
C21 C20 C3 C4 -69.0(2) . . . . ?
C44 C39 C40 C41 0.2(3) . . . . ?
C44 C43 C42 C41 1.3(4) . . . . ?
C8 C7 C6 C5 0.2(4) . . . . ?
C3 N17 C18 O19 -3.6(3) . . . . ?
C3 N17 C18 C39 179.46(19) . . . . ?
C3 C4 C9 N1 3.7(2) . . . . ?
C3 C4 C9 C8 -174.1(2) . . . . ?
C12 C11 C10 N1 -55.8(3) . . . . ?
C12 C11 C16 C15 0.1(4) . . . . ?
C30 C20 C3 N17 -175.28(18) . . . . ?
C30 C20 C3 C2 -56.9(2) . . . . ?
C30 C20 C3 C4 55.8(2) . . . . ?
C10 N1 C2 O31 -11.5(3) . . . . ?
C10 N1 C2 C3 170.75(18) . . . . ?
C10 N1 C9 C4 -171.71(19) . . . . ?
C10 N1 C9 C8 5.9(3) . . . . ?
C10 C11 C12 C13 -179.2(2) . . . . ?
C10 C11 C16 C15 179.3(2) . . . . ?
C32 S26 N25 C20 -133.93(18) . . . . ?
C32 C37 C36 C35 -2.1(4) . . . . ?
C32 C33 C34 C35 -3.0(4) . . . . ?
C40 C39 C44 C43 0.4(3) . . . . ?
C6 C5 C4 C9 -1.2(3) . . . . ?
C6 C5 C4 C3 172.6(2) . . . . ?
C37 C32 C33 C34 -0.2(4) . . . . ?
C16 C11 C12 C13 -0.1(4) . . . . ?
C16 C11 C10 N1 125.1(2) . . . . ?
C16 C15 C14 C13 0.0(4) . . . . ?
C43 C42 C41 C40 -0.7(4) . . . . ?
C15 C14 C13 C12 0.0(4) . . . . ?
C33 C32 C37 C36 2.7(4) . . . . ?
C36 C35 C34 C33 3.6(4) . . . . ?
C34 C35 C36 C37 -1.0(4) . . . . ?
C23 O22 C21 O29 -6.7(3) . . . . ?
C23 O22 C21 C20 174.97(18) . . . . ?
C38 C35 C36 C37 177.0(2) . . . . ?
C38 C35 C34 C33 -174.3(2) . . . . ?
